data_7704855
loop_
_publ_author_name
'Li, Jianzhe'
'Yang, Dawei'
'Tong, Peng'
'Wang, Baomin'
'Qu, Jingping'

_publ_section_title
;
 Facile C-N coupling of coordinated ammonia and labile carbonyl or
 acetonitrile promoted by a thiolate-bridged dicobalt reaction scaffold.
;
_journal_issue 32
_journal_name_full 'Dalton transactions (Cambridge, England : 2003)'
_journal_page_first 11260
_journal_page_last 11267
_journal_paper_doi 10.1039/d0dt02133d
_journal_volume 49
_journal_year 2020
_chemical_formula_sum 'C26 H47 Cl4 Co2 I2 N S2'
_chemical_formula_weight 951.22
_space_group_crystal_system monoclinic
_space_group_IT_number 14
_space_group_name_Hall '-P 2yn'
_space_group_name_H-M_alt 'P 1 21/n 1'
_atom_sites_solution_hydrogens mixed
_audit_creation_method SHELXL-2014/7
_audit_update_record
;
2020-07-10 deposited with the CCDC.	2020-07-15 downloaded from the CCDC.
;
_cell_angle_alpha 90
_cell_angle_beta 93.8173(10)
_cell_angle_gamma 90
_cell_formula_units_Z 4
_cell_length_a 12.1666(5)
_cell_length_b 15.2586(6)
_cell_length_c 19.7131(7)
_cell_measurement_reflns_used 9223
_cell_measurement_temperature 173(2)
_cell_measurement_theta_max 34.8709
_cell_measurement_theta_min 2.6697
_cell_volume 3651.5(2)
_computing_cell_refinement 'Bruker SAINT'
_computing_data_collection 'Bruker APEX2'
_computing_data_reduction 'Bruker SAINT'
_computing_molecular_graphics 'Bruker SHELXTL'
_computing_publication_material 'Bruker SHELXTL'
_computing_structure_refinement 'SHELXL-2014 (Sheldrick 2014)'
_computing_structure_solution 'SHELXS-97 (Sheldrick 2008)'
_diffrn_ambient_temperature 173(2)
_diffrn_measured_fraction_theta_full 0.996
_diffrn_measured_fraction_theta_max 0.996
_diffrn_measurement_device_type 'Bruker APEX-II CCD'
_diffrn_measurement_method '\f and \w scans'
_diffrn_radiation_type MoK\a
_diffrn_radiation_wavelength 0.71073
_diffrn_reflns_av_R_equivalents 0.0278
_diffrn_reflns_av_unetI/netI 0.0118
_diffrn_reflns_Laue_measured_fraction_full 0.996
_diffrn_reflns_Laue_measured_fraction_max 0.996
_diffrn_reflns_limit_h_max 14
_diffrn_reflns_limit_h_min -14
_diffrn_reflns_limit_k_max 18
_diffrn_reflns_limit_k_min -18
_diffrn_reflns_limit_l_max 23
_diffrn_reflns_limit_l_min -23
_diffrn_reflns_number 76910
_diffrn_reflns_point_group_measured_fraction_full 0.996
_diffrn_reflns_point_group_measured_fraction_max 0.996
_diffrn_reflns_theta_full 24.999
_diffrn_reflns_theta_max 24.999
_diffrn_reflns_theta_min 2.464
_exptl_absorpt_coefficient_mu 3.024
_exptl_absorpt_correction_type empirical
_exptl_absorpt_process_details SADABS
_exptl_crystal_colour red
_exptl_crystal_density_diffrn 1.730
_exptl_crystal_description block
_exptl_crystal_F_000 1880
_exptl_crystal_size_max 0.300
_exptl_crystal_size_mid 0.240
_exptl_crystal_size_min 0.230
_exptl_transmission_factor_max 0.7469
_exptl_transmission_factor_min 0.5911
_refine_diff_density_max 0.958
_refine_diff_density_min -1.614
_refine_diff_density_rms 0.107
_refine_ls_extinction_method none
_refine_ls_goodness_of_fit_ref 1.062
_refine_ls_hydrogen_treatment 'riding mode'
_refine_ls_matrix_type full
_refine_ls_number_parameters 346
_refine_ls_number_reflns 6413
_refine_ls_number_restraints 0
_refine_ls_restrained_S_all 1.062
_refine_ls_R_factor_all 0.0341
_refine_ls_R_factor_gt 0.0305
_refine_ls_shift/su_max 0.001
_refine_ls_shift/su_mean 0.000
_refine_ls_structure_factor_coef Fsqd
_refine_ls_weighting_details 'w=1/[\s^2^(Fo^2^)+(0.0446P)^2^+12.9362P] where P=(Fo^2^+2Fc^2^)/3'
_refine_ls_weighting_scheme calc
_refine_ls_wR_factor_gt 0.0852
_refine_ls_wR_factor_ref 0.0878
_reflns_Friedel_coverage 0.000
_reflns_number_gt 5928
_reflns_number_total 6413
_reflns_threshold_expression 'I > 2\s(I)'
_cod_data_source_file d0dt02133d2.cif
_cod_data_source_block 1_CCDC2
_cod_depositor_comments 'Adding full bibliography for 7704853--7704856.cif.'
_cod_original_sg_symbol_H-M 'P 21/n'
_cod_database_code 7704855
_shelx_shelxl_version_number 2014/7
_shelx_space_group_comment
;
The symmetry employed for this shelxl refinement is uniquely defined
by the following loop, which should always be used as a source of
symmetry information in preference to the above space-group names.
They are only intended as comments.
;
_shelx_estimated_absorpt_t_min 0.464
_shelx_estimated_absorpt_t_max 0.543

loop_
_space_group_symop_operation_xyz
'x, y, z'
'-x+1/2, y+1/2, -z+1/2'
'-x, -y, -z'
'x-1/2, -y-1/2, z-1/2'

loop_
_atom_site_label
_atom_site_type_symbol
_atom_site_fract_x
_atom_site_fract_y
_atom_site_fract_z
_atom_site_U_iso_or_equiv
_atom_site_adp_type
_atom_site_occupancy
_atom_site_site_symmetry_order
_atom_site_calc_flag
_atom_site_refinement_flags_posn
_atom_site_refinement_flags_adp
_atom_site_refinement_flags_occupancy
_atom_site_disorder_assembly
_atom_site_disorder_group
I1 I 0.23073(2) 0.41574(2) 0.20876(2) 0.02928(9) Uani 1 1 d . . . . .
I2 I 0.08984(2) 0.33182(2) -0.05981(2) 0.02965(9) Uani 1 1 d . . . . .
Co2 Co -0.12180(4) 0.35898(3) 0.15455(2) 0.01855(12) Uani 1 1 d . . . . .
Co1 Co 0.08694(4) 0.33582(3) 0.27750(2) 0.01740(12) Uani 1 1 d . . . . .
S2 S 0.00243(7) 0.25734(6) 0.19168(4) 0.01868(18) Uani 1 1 d . . . . .
S1 S -0.05927(7) 0.42590(6) 0.25207(4) 0.01963(18) Uani 1 1 d . . . . .
Cl2 Cl 0.47082(14) 0.22557(10) 0.06296(9) 0.0676(4) Uani 1 1 d . . . . .
Cl1 Cl 0.45028(14) 0.40983(10) 0.03447(11) 0.0761(5) Uani 1 1 d . . . . .
N1 N -0.0183(3) 0.4227(2) 0.09921(18) 0.0219(6) Uani 1 1 d . . . . .
C23 C 0.0911(3) 0.2323(3) 0.12351(19) 0.0241(8) Uani 1 1 d . . . . .
H23A H 0.0462 0.2066 0.0848 0.029 Uiso 1 1 calc R U . . .
H23B H 0.1242 0.2873 0.1077 0.029 Uiso 1 1 calc R U . . .
C1 C 0.1059(3) 0.2205(3) 0.33687(19) 0.0267(8) Uani 1 1 d . . . . .
C5 C 0.0233(3) 0.2773(3) 0.36061(18) 0.0240(8) Uani 1 1 d . . . . .
C14 C -0.2438(3) 0.3777(3) 0.0756(2) 0.0278(8) Uani 1 1 d . . . . .
C4 C 0.0780(3) 0.3575(3) 0.38282(18) 0.0269(8) Uani 1 1 d . . . . .
C2 C 0.2063(3) 0.2658(3) 0.3394(2) 0.0296(9) Uani 1 1 d . . . . .
C3 C 0.1892(3) 0.3509(3) 0.36828(19) 0.0299(9) Uani 1 1 d . . . . .
C21 C -0.0195(3) 0.5378(2) 0.2310(2) 0.0245(8) Uani 1 1 d . . . . .
H21A H 0.0346 0.5357 0.1956 0.029 Uiso 1 1 calc R U . . .
H21B H -0.0852 0.5699 0.2120 0.029 Uiso 1 1 calc R U . . .
C24 C 0.1826(4) 0.1685(3) 0.1463(2) 0.0349(10) Uani 1 1 d . . . . .
H24A H 0.2284 0.1568 0.1082 0.052 Uiso 1 1 calc R U . . .
H24B H 0.2282 0.1942 0.1840 0.052 Uiso 1 1 calc R U . . .
H24C H 0.1502 0.1136 0.1611 0.052 Uiso 1 1 calc R U . . .
C13 C -0.2764(3) 0.4161(3) 0.1369(2) 0.0301(9) Uani 1 1 d . . . . .
C22 C 0.0304(4) 0.5869(3) 0.2924(2) 0.0317(9) Uani 1 1 d . . . . .
H22A H 0.0505 0.6463 0.2788 0.048 Uiso 1 1 calc R U . . .
H22B H -0.0234 0.5901 0.3272 0.048 Uiso 1 1 calc R U . . .
H22C H 0.0964 0.5560 0.3108 0.048 Uiso 1 1 calc R U . . .
C10 C -0.0942(4) 0.2540(3) 0.3685(2) 0.0355(10) Uani 1 1 d . . . . .
H10A H -0.1330 0.3048 0.3856 0.053 Uiso 1 1 calc R U . . .
H10B H -0.1290 0.2365 0.3243 0.053 Uiso 1 1 calc R U . . .
H10C H -0.0978 0.2053 0.4007 0.053 Uiso 1 1 calc R U . . .
C15 C -0.2249(3) 0.2868(3) 0.0875(2) 0.0283(9) Uani 1 1 d . . . . .
C12 C -0.2831(3) 0.3476(3) 0.1860(2) 0.0330(9) Uani 1 1 d . . . . .
C11 C -0.2515(3) 0.2678(3) 0.1557(2) 0.0311(9) Uani 1 1 d . . . . .
C19 C -0.2329(4) 0.4232(3) 0.0094(2) 0.0366(10) Uani 1 1 d . . . . .
H19A H -0.2091 0.3811 -0.0242 0.055 Uiso 1 1 calc R U . . .
H19B H -0.3042 0.4482 -0.0065 0.055 Uiso 1 1 calc R U . . .
H19C H -0.1782 0.4702 0.0155 0.055 Uiso 1 1 calc R U . . .
C17 C -0.3259(4) 0.3581(4) 0.2548(3) 0.0483(13) Uani 1 1 d . . . . .
H17A H -0.3413 0.4201 0.2629 0.072 Uiso 1 1 calc R U . . .
H17B H -0.3939 0.3241 0.2573 0.072 Uiso 1 1 calc R U . . .
H17C H -0.2707 0.3370 0.2895 0.072 Uiso 1 1 calc R U . . .
C20 C -0.1957(4) 0.2215(3) 0.0351(2) 0.0397(11) Uani 1 1 d . . . . .
H20A H -0.1872 0.1635 0.0562 0.060 Uiso 1 1 calc R U . . .
H20B H -0.2545 0.2195 -0.0013 0.060 Uiso 1 1 calc R U . . .
H20C H -0.1264 0.2388 0.0163 0.060 Uiso 1 1 calc R U . . .
C8 C 0.2779(4) 0.4168(3) 0.3856(2) 0.0438(12) Uani 1 1 d . . . . .
H8A H 0.3477 0.3957 0.3696 0.066 Uiso 1 1 calc R U . . .
H8B H 0.2583 0.4727 0.3636 0.066 Uiso 1 1 calc R U . . .
H8C H 0.2857 0.4250 0.4350 0.066 Uiso 1 1 calc R U . . .
C9 C 0.0261(4) 0.4306(3) 0.4197(2) 0.0402(11) Uani 1 1 d . . . . .
H9A H -0.0525 0.4184 0.4228 0.060 Uiso 1 1 calc R U . . .
H9B H 0.0618 0.4358 0.4656 0.060 Uiso 1 1 calc R U . . .
H9C H 0.0350 0.4856 0.3950 0.060 Uiso 1 1 calc R U . . .
C26 C 0.3810(4) 0.3158(3) 0.0577(3) 0.0444(11) Uani 1 1 d . . . . .
H26A H 0.3193 0.3037 0.0236 0.053 Uiso 1 1 calc R U . . .
H26B H 0.3498 0.3252 0.1022 0.053 Uiso 1 1 calc R U . . .
C18 C -0.3097(4) 0.5099(3) 0.1466(3) 0.0418(11) Uani 1 1 d . . . . .
H18A H -0.3282 0.5189 0.1938 0.063 Uiso 1 1 calc R U . . .
H18B H -0.2486 0.5486 0.1366 0.063 Uiso 1 1 calc R U . . .
H18C H -0.3741 0.5235 0.1159 0.063 Uiso 1 1 calc R U . . .
C7 C 0.3161(4) 0.2295(4) 0.3229(3) 0.0454(12) Uani 1 1 d . . . . .
H7A H 0.3723 0.2753 0.3289 0.068 Uiso 1 1 calc R U . . .
H7B H 0.3356 0.1803 0.3534 0.068 Uiso 1 1 calc R U . . .
H7C H 0.3120 0.2090 0.2757 0.068 Uiso 1 1 calc R U . . .
C16 C -0.2523(4) 0.1786(3) 0.1866(3) 0.0462(12) Uani 1 1 d . . . . .
H16A H -0.2264 0.1357 0.1544 0.069 Uiso 1 1 calc R U . . .
H16B H -0.2037 0.1779 0.2283 0.069 Uiso 1 1 calc R U . . .
H16C H -0.3275 0.1638 0.1976 0.069 Uiso 1 1 calc R U . . .
C6 C 0.0863(4) 0.1268(3) 0.3174(2) 0.0365(10) Uani 1 1 d . . . . .
H6A H 0.0082 0.1127 0.3202 0.055 Uiso 1 1 calc R U . . .
H6B H 0.1072 0.1174 0.2708 0.055 Uiso 1 1 calc R U . . .
H6C H 0.1308 0.0888 0.3485 0.055 Uiso 1 1 calc R U . . .
Cl4 Cl 0.74267(15) 0.43313(15) 0.46064(10) 0.0876(6) Uani 1 1 d . . . . .
Cl3 Cl 0.54671(14) 0.50565(11) 0.39247(14) 0.0944(7) Uani 1 1 d . . . . .
C25 C 0.6040(6) 0.4192(4) 0.4413(5) 0.087(3) Uani 1 1 d . . . . .
H25A H 0.5659 0.4147 0.4840 0.104 Uiso 1 1 calc R U . . .
H25B H 0.5919 0.3636 0.4160 0.104 Uiso 1 1 calc R U . . .
H103 H -0.008(3) 0.398(3) 0.064(2) 0.016(10) Uiso 1 1 d . . . . .
H102 H 0.043(4) 0.429(3) 0.122(2) 0.024(11) Uiso 1 1 d . . . . .
H101 H -0.039(4) 0.477(4) 0.090(2) 0.035(13) Uiso 1 1 d . . . . .

loop_
_atom_site_aniso_label
_atom_site_aniso_U_11
_atom_site_aniso_U_22
_atom_site_aniso_U_33
_atom_site_aniso_U_23
_atom_site_aniso_U_13
_atom_site_aniso_U_12
I1 0.02686(15) 0.03198(15) 0.02921(15) 0.00136(10) 0.00350(10) -0.00273(10)
I2 0.03275(16) 0.02927(15) 0.02630(15) 0.00142(10) -0.00279(11) 0.00260(10)
Co2 0.0140(2) 0.0206(2) 0.0206(2) -0.00370(19) -0.00159(18) 0.00098(18)
Co1 0.0173(2) 0.0190(2) 0.0157(2) 0.00084(18) -0.00009(18) -0.00182(18)
S2 0.0175(4) 0.0173(4) 0.0211(4) -0.0015(3) -0.0006(3) 0.0002(3)
S1 0.0180(4) 0.0209(4) 0.0200(4) -0.0042(3) 0.0016(3) 0.0006(3)
Cl2 0.0771(10) 0.0525(8) 0.0716(10) 0.0176(7) -0.0058(8) 0.0165(7)
Cl1 0.0594(9) 0.0478(8) 0.1183(15) 0.0208(9) -0.0144(9) -0.0065(7)
N1 0.0236(18) 0.0225(18) 0.0191(17) -0.0017(14) -0.0022(14) 0.0024(13)
C23 0.0243(19) 0.0257(19) 0.0220(18) -0.0071(15) -0.0003(14) 0.0064(15)
C1 0.033(2) 0.026(2) 0.0199(18) 0.0080(15) -0.0029(15) -0.0017(16)
C5 0.031(2) 0.0253(19) 0.0158(17) 0.0039(14) 0.0033(15) -0.0059(16)
C14 0.0170(18) 0.033(2) 0.032(2) -0.0069(17) -0.0080(15) 0.0045(16)
C4 0.037(2) 0.027(2) 0.0156(17) 0.0023(15) -0.0021(16) -0.0050(17)
C2 0.028(2) 0.037(2) 0.0237(19) 0.0106(17) -0.0067(16) 0.0025(17)
C3 0.033(2) 0.036(2) 0.0188(18) 0.0067(16) -0.0092(16) -0.0126(18)
C21 0.0267(19) 0.0179(18) 0.029(2) -0.0028(15) -0.0002(15) 0.0018(15)
C24 0.034(2) 0.031(2) 0.040(2) -0.0018(18) 0.0056(19) 0.0110(18)
C13 0.0141(18) 0.038(2) 0.038(2) -0.0104(18) -0.0045(16) 0.0050(16)
C22 0.034(2) 0.027(2) 0.034(2) -0.0079(17) 0.0030(18) -0.0049(17)
C10 0.034(2) 0.043(2) 0.031(2) 0.0011(19) 0.0094(18) -0.0110(19)
C15 0.0173(18) 0.029(2) 0.037(2) -0.0074(17) -0.0092(16) -0.0021(15)
C12 0.0146(18) 0.046(3) 0.038(2) -0.0069(19) 0.0005(16) -0.0034(17)
C11 0.0165(18) 0.036(2) 0.040(2) -0.0017(18) -0.0028(16) -0.0062(16)
C19 0.034(2) 0.043(3) 0.031(2) -0.0001(19) -0.0119(18) 0.0090(19)
C17 0.023(2) 0.079(4) 0.045(3) -0.009(3) 0.0118(19) -0.003(2)
C20 0.035(2) 0.035(2) 0.047(3) -0.019(2) -0.010(2) 0.0010(19)
C8 0.045(3) 0.054(3) 0.030(2) 0.005(2) -0.014(2) -0.023(2)
C9 0.063(3) 0.036(2) 0.022(2) -0.0062(18) 0.011(2) -0.005(2)
C26 0.036(2) 0.051(3) 0.047(3) -0.003(2) 0.007(2) 0.002(2)
C18 0.028(2) 0.042(3) 0.055(3) -0.017(2) -0.003(2) 0.0151(19)
C7 0.024(2) 0.058(3) 0.053(3) 0.015(2) -0.006(2) 0.011(2)
C16 0.032(2) 0.038(3) 0.067(3) 0.010(2) -0.005(2) -0.016(2)
C6 0.051(3) 0.022(2) 0.036(2) 0.0060(17) 0.001(2) 0.0012(19)
Cl4 0.0617(10) 0.1196(16) 0.0801(12) -0.0336(11) -0.0049(8) 0.0197(10)
Cl3 0.0509(9) 0.0478(9) 0.182(2) 0.0048(11) -0.0120(11) -0.0034(7)
C25 0.060(4) 0.044(3) 0.159(8) 0.013(4) 0.030(5) 0.005(3)

loop_
_atom_type_symbol
_atom_type_description
_atom_type_scat_dispersion_real
_atom_type_scat_dispersion_imag
_atom_type_scat_source
C C 0.0033 0.0016 'International Tables Vol C Tables 4.2.6.8 and 6.1.1.4'
H H 0.0000 0.0000 'International Tables Vol C Tables 4.2.6.8 and 6.1.1.4'
N N 0.0061 0.0033 'International Tables Vol C Tables 4.2.6.8 and 6.1.1.4'
S S 0.1246 0.1234 'International Tables Vol C Tables 4.2.6.8 and 6.1.1.4'
Co Co 0.3494 0.9721 'International Tables Vol C Tables 4.2.6.8 and 6.1.1.4'
I I -0.4742 1.8119 'International Tables Vol C Tables 4.2.6.8 and 6.1.1.4'
Cl Cl 0.1484 0.1585 'International Tables Vol C Tables 4.2.6.8 and 6.1.1.4'

loop_
_geom_angle_atom_site_label_1
_geom_angle_atom_site_label_2
_geom_angle_atom_site_label_3
_geom_angle
_geom_angle_site_symmetry_1
_geom_angle_site_symmetry_3
_geom_angle_publ_flag
N1 Co2 C15 106.84(16) . . ?
N1 Co2 C13 107.69(16) . . ?
C15 Co2 C13 67.36(16) . . ?
N1 Co2 C14 88.20(16) . . ?
C15 Co2 C14 39.85(16) . . ?
C13 Co2 C14 39.86(16) . . ?
N1 Co2 C12 147.60(17) . . ?
C15 Co2 C12 66.90(17) . . ?
C13 Co2 C12 39.95(18) . . ?
C14 Co2 C12 66.55(17) . . ?
N1 Co2 C11 146.80(16) . . ?
C15 Co2 C11 40.06(17) . . ?
C13 Co2 C11 66.97(17) . . ?
C14 Co2 C11 66.66(17) . . ?
C12 Co2 C11 39.43(17) . . ?
N1 Co2 S2 94.58(10) . . ?
C15 Co2 S2 101.85(11) . . ?
C13 Co2 S2 157.16(13) . . ?
C14 Co2 S2 139.53(11) . . ?
C12 Co2 S2 117.78(13) . . ?
C11 Co2 S2 91.65(12) . . ?
N1 Co2 S1 93.24(11) . . ?
C15 Co2 S1 159.14(12) . . ?
C13 Co2 S1 101.63(12) . . ?
C14 Co2 S1 138.61(11) . . ?
C12 Co2 S1 93.14(12) . . ?
C11 Co2 S1 119.94(12) . . ?
S2 Co2 S1 81.62(3) . . ?
C5 Co1 C4 40.51(15) . . ?
C5 Co1 C1 39.96(16) . . ?
C4 Co1 C1 66.26(15) . . ?
C5 Co1 C2 66.66(16) . . ?
C4 Co1 C2 65.90(16) . . ?
C1 Co1 C2 38.63(16) . . ?
C5 Co1 C3 66.85(15) . . ?
C4 Co1 C3 38.75(17) . . ?
C1 Co1 C3 65.68(15) . . ?
C2 Co1 C3 39.62(17) . . ?
C5 Co1 S2 100.91(11) . . ?
C4 Co1 S2 140.08(11) . . ?
C1 Co1 S2 90.05(11) . . ?
C2 Co1 S2 115.02(12) . . ?
C3 Co1 S2 154.04(12) . . ?
C5 Co1 S1 96.16(12) . . ?
C4 Co1 S1 91.80(12) . . ?
C1 Co1 S1 132.68(12) . . ?
C2 Co1 S1 157.68(12) . . ?
C3 Co1 S1 121.70(13) . . ?
S2 Co1 S1 81.11(3) . . ?
C5 Co1 I1 157.33(11) . . ?
C4 Co1 I1 121.45(11) . . ?
C1 Co1 I1 128.94(11) . . ?
C2 Co1 I1 94.44(11) . . ?
C3 Co1 I1 90.66(11) . . ?
S2 Co1 I1 98.46(3) . . ?
S1 Co1 I1 98.38(3) . . ?
C23 S2 Co2 108.82(13) . . ?
C23 S2 Co1 113.65(13) . . ?
Co2 S2 Co1 98.06(4) . . ?
C21 S1 Co2 107.89(13) . . ?
C21 S1 Co1 113.47(13) . . ?
Co2 S1 Co1 97.36(4) . . ?
C24 C23 S2 112.0(3) . . ?
C2 C1 C5 108.6(4) . . ?
C2 C1 C6 127.1(4) . . ?
C5 C1 C6 124.1(4) . . ?
C2 C1 Co1 70.9(2) . . ?
C5 C1 Co1 67.9(2) . . ?
C6 C1 Co1 130.0(3) . . ?
C1 C5 C4 107.1(3) . . ?
C1 C5 C10 126.0(4) . . ?
C4 C5 C10 126.5(4) . . ?
C1 C5 Co1 72.1(2) . . ?
C4 C5 Co1 71.6(2) . . ?
C10 C5 Co1 126.8(3) . . ?
C13 C14 C15 108.2(4) . . ?
C13 C14 C19 126.7(4) . . ?
C15 C14 C19 125.2(4) . . ?
C13 C14 Co2 69.5(2) . . ?
C15 C14 Co2 69.3(2) . . ?
C19 C14 Co2 127.8(3) . . ?
C3 C4 C5 107.9(4) . . ?
C3 C4 C9 126.6(4) . . ?
C5 C4 C9 125.3(4) . . ?
C3 C4 Co1 71.0(2) . . ?
C5 C4 Co1 67.8(2) . . ?
C9 C4 Co1 130.2(3) . . ?
C1 C2 C3 108.1(4) . . ?
C1 C2 C7 126.6(4) . . ?
C3 C2 C7 125.0(4) . . ?
C1 C2 Co1 70.5(2) . . ?
C3 C2 Co1 70.2(2) . . ?
C7 C2 Co1 130.3(3) . . ?
C4 C3 C2 108.2(3) . . ?
C4 C3 C8 126.5(4) . . ?
C2 C3 C8 125.1(4) . . ?
C4 C3 Co1 70.2(2) . . ?
C2 C3 Co1 70.1(2) . . ?
C8 C3 Co1 129.7(3) . . ?
C22 C21 S1 112.2(3) . . ?
C14 C13 C12 107.7(4) . . ?
C14 C13 C18 126.3(4) . . ?
C12 C13 C18 125.6(4) . . ?
C14 C13 Co2 70.7(2) . . ?
C12 C13 Co2 70.9(2) . . ?
C18 C13 Co2 128.7(3) . . ?
C14 C15 C11 107.9(4) . . ?
C14 C15 C20 125.4(4) . . ?
C11 C15 C20 126.3(4) . . ?
C14 C15 Co2 70.9(2) . . ?
C11 C15 Co2 71.0(2) . . ?
C20 C15 Co2 129.2(3) . . ?
C11 C12 C13 108.3(4) . . ?
C11 C12 C17 126.5(5) . . ?
C13 C12 C17 125.0(4) . . ?
C11 C12 Co2 70.3(2) . . ?
C13 C12 Co2 69.2(2) . . ?
C17 C12 Co2 130.3(3) . . ?
C12 C11 C15 107.8(4) . . ?
C12 C11 C16 126.9(4) . . ?
C15 C11 C16 125.2(4) . . ?
C12 C11 Co2 70.3(2) . . ?
C15 C11 Co2 68.9(2) . . ?
C16 C11 Co2 129.3(3) . . ?
Cl1 C26 Cl2 110.5(3) . . ?
Cl4 C25 Cl3 112.2(4) . . ?

loop_
_geom_bond_atom_site_label_1
_geom_bond_atom_site_label_2
_geom_bond_distance
_geom_bond_site_symmetry_2
_geom_bond_publ_flag
I1 Co1 2.5883(5) . ?
Co2 N1 1.976(3) . ?
Co2 C15 2.077(4) . ?
Co2 C13 2.082(4) . ?
Co2 C14 2.098(4) . ?
Co2 C12 2.104(4) . ?
Co2 C11 2.105(4) . ?
Co2 S2 2.2534(10) . ?
Co2 S1 2.2633(10) . ?
Co1 C5 2.061(4) . ?
Co1 C4 2.112(4) . ?
Co1 C1 2.117(4) . ?
Co1 C2 2.122(4) . ?
Co1 C3 2.123(4) . ?
Co1 S2 2.2631(10) . ?
Co1 S1 2.2773(10) . ?
S2 C23 1.819(4) . ?
S1 C21 1.830(4) . ?
Cl2 C26 1.757(5) . ?
Cl1 C26 1.741(5) . ?
C23 C24 1.523(5) . ?
C1 C2 1.402(6) . ?
C1 C5 1.429(6) . ?
C1 C6 1.496(6) . ?
C5 C4 1.446(5) . ?
C5 C10 1.492(6) . ?
C14 C13 1.425(6) . ?
C14 C15 1.423(6) . ?
C14 C19 1.491(6) . ?
C4 C3 1.405(6) . ?
C4 C9 1.495(6) . ?
C2 C3 1.438(6) . ?
C2 C7 1.501(6) . ?
C3 C8 1.497(6) . ?
C21 C22 1.515(5) . ?
C13 C12 1.430(6) . ?
C13 C18 1.504(6) . ?
C15 C11 1.432(6) . ?
C15 C20 1.494(6) . ?
C12 C11 1.420(6) . ?
C12 C17 1.495(6) . ?
C11 C16 1.492(6) . ?
Cl4 C25 1.718(7) . ?
Cl3 C25 1.750(8) . ?
